data_4082317
loop_
_publ_author_name
'Zhang, Long'
'Li, Hao'
'Weng, Lin-Hong'
'Jin, Guo-Xin'

_publ_section_title
;
 Isomers of Cyclometalated Macrocycles Constructed through Olefinic C--H
 Activation
;
_journal_issue 2
_journal_name_full Organometallics
_journal_page_first 587
_journal_paper_doi 10.1021/om4011559
_journal_volume 33
_journal_year 2014
_chemical_formula_sum 'C93 H106 F12 Ir4 N8 O16 S4'
_chemical_formula_weight 2716.90
_chemical_name_systematic
; 
 ? 
;
_space_group_IT_number 2
_symmetry_cell_setting triclinic
_symmetry_space_group_name_Hall '-P 1'
_symmetry_space_group_name_H-M 'P -1'
_atom_sites_solution_hydrogens geom
_atom_sites_solution_primary direct
_atom_sites_solution_secondary difmap
_audit_creation_method SHELXL-97
_cell_angle_alpha 107.971(2)
_cell_angle_beta 97.147(2)
_cell_angle_gamma 90.421(2)
_cell_formula_units_Z 2
_cell_length_a 15.0697(14)
_cell_length_b 16.4871(15)
_cell_length_c 21.966(2)
_cell_measurement_reflns_used 4145
_cell_measurement_temperature 203(2)
_cell_measurement_theta_max 24.51
_cell_measurement_theta_min 2.19
_cell_volume 5144.9(8)
_computing_cell_refinement 'Bruker SAINT'
_computing_data_collection 'Bruker APEX2'
_computing_data_reduction 'Bruker SAINT'
_computing_molecular_graphics 'Bruker SHELXTL'
_computing_publication_material 'Bruker SHELXTL'
_computing_structure_refinement 'SHELXL-97 (Sheldrick, 1997)'
_computing_structure_solution 'SHELXS-97 (Sheldrick, 1990)'
_diffrn_ambient_temperature 203(2)
_diffrn_measured_fraction_theta_full 0.989
_diffrn_measured_fraction_theta_max 0.989
_diffrn_measurement_device_type 'Bruker APEX-II CCD'
_diffrn_measurement_method '\f and \w scans'
_diffrn_radiation_monochromator graphite
_diffrn_radiation_source 'fine-focus sealed tube'
_diffrn_radiation_type MoK\a
_diffrn_radiation_wavelength 0.71073
_diffrn_reflns_av_R_equivalents 0.0474
_diffrn_reflns_av_sigmaI/netI 0.1010
_diffrn_reflns_limit_h_max 17
_diffrn_reflns_limit_h_min -16
_diffrn_reflns_limit_k_max 19
_diffrn_reflns_limit_k_min -17
_diffrn_reflns_limit_l_max 24
_diffrn_reflns_limit_l_min -26
_diffrn_reflns_number 31427
_diffrn_reflns_theta_full 25.01
_diffrn_reflns_theta_max 25.01
_diffrn_reflns_theta_min 0.98
_diffrn_standards_decay_% 4.29
_exptl_absorpt_coefficient_mu 5.324
_exptl_absorpt_correction_T_max 0.7069
_exptl_absorpt_correction_T_min 0.6181
_exptl_absorpt_correction_type multi-scan
_exptl_absorpt_process_details sadabs
_exptl_crystal_colour yellow
_exptl_crystal_density_diffrn 1.754
_exptl_crystal_density_method 'not measured'
_exptl_crystal_description block
_exptl_crystal_F_000 2656
_exptl_crystal_size_max 0.10
_exptl_crystal_size_mid 0.08
_exptl_crystal_size_min 0.07
_platon_squeeze_details ' '
_refine_diff_density_max 5.662
_refine_diff_density_min -1.329
_refine_diff_density_rms 0.281
_refine_ls_extinction_method none
_refine_ls_goodness_of_fit_ref 1.007
_refine_ls_hydrogen_treatment constr
_refine_ls_matrix_type full
_refine_ls_number_parameters 1205
_refine_ls_number_reflns 17935
_refine_ls_number_restraints 174
_refine_ls_restrained_S_all 1.012
_refine_ls_R_factor_all 0.1121
_refine_ls_R_factor_gt 0.0660
_refine_ls_shift/su_max 0.005
_refine_ls_shift/su_mean 0.000
_refine_ls_structure_factor_coef Fsqd
_refine_ls_weighting_details 'calc w=1/[\s^2^(Fo^2^)+(0.1318P)^2^+0.0000P] where P=(Fo^2^+2Fc^2^)/3'
_refine_ls_weighting_scheme calc
_refine_ls_wR_factor_gt 0.1806
_refine_ls_wR_factor_ref 0.2186
_reflns_number_gt 11147
_reflns_number_total 17935
_reflns_threshold_expression >2sigma(I)
_cod_data_source_file om4011559_si_001.cif
_cod_data_source_block Complex_4b(isomer_A)
_cod_depositor_comments
;
The following automatic conversions were performed:

'_symmetry_cell_setting' value 'Triclinic' changed to 'triclinic'
according to
/usr/data/users/saulius/automatic-downloads/current/ACS/lib/dictionaries/cif_core.dic
dictionary named 'cif_core.dic' version 2.4.2 from 2011-04-26.

Automatic conversion script
Id: cif_fix_values 2281 2013-09-26 08:29:07Z andrius 
;
_cod_original_cell_volume 5145.0(8)
_cod_original_sg_symbol_H-M P-1
_cod_database_code 4082317

loop_
_symmetry_equiv_pos_as_xyz
'x, y, z'
'-x, -y, -z'

loop_
_atom_site_label
_atom_site_type_symbol
_atom_site_fract_x
_atom_site_fract_y
_atom_site_fract_z
_atom_site_U_iso_or_equiv
_atom_site_adp_type
_atom_site_occupancy
_atom_site_symmetry_multiplicity
_atom_site_calc_flag
_atom_site_refinement_flags
_atom_site_disorder_assembly
_atom_site_disorder_group
Ir1 Ir 0.66271(4) 0.71423(3) 0.84037(3) 0.02198(16) Uani 1 1 d . . .
Ir2 Ir 0.49255(4) 0.90446(3) 0.74269(3) 0.02328(16) Uani 1 1 d . . .
Ir3 Ir 1.00191(4) 0.78731(4) 0.16419(3) 0.02800(17) Uani 1 1 d . . .
Ir4 Ir 0.86865(4) 0.58708(4) 0.25501(3) 0.02913(18) Uani 1 1 d . . .
N1 N 0.5241(7) 0.7085(7) 0.8390(6) 0.028(3) Uani 1 1 d . . .
N2 N 0.6232(8) 0.8887(7) 0.7238(6) 0.024(3) Uani 1 1 d . . .
N3 N 0.6356(7) 0.6087(7) 0.7527(6) 0.020(3) Uani 1 1 d . . .
N4 N 0.5382(9) 0.1958(8) 0.3470(5) 0.029(3) Uani 1 1 d . . .
N5 N 0.8603(8) 0.7914(8) 0.1699(7) 0.038(4) Uani 1 1 d . . .
N6 N 1.0125(9) 0.5999(8) 0.2685(6) 0.036(3) Uani 1 1 d . . .
N7 N 1.0096(9) 0.8870(8) 0.2549(6) 0.033(3) Uani 1 1 d . . .
N8 N 1.1184(9) 1.3209(8) 0.6529(6) 0.037(3) Uani 1 1 d D . .
O1 O 0.5361(9) 0.4673(7) 0.8711(7) 0.061(4) Uani 1 1 d . . .
O2 O 0.4918(13) 0.3209(12) 0.8263(11) 0.123(7) Uani 1 1 d U . .
O3 O 0.6411(10) 0.3628(11) 0.8277(9) 0.089(5) Uani 1 1 d . . .
O4 O 0.1385(12) 0.3872(11) 0.3311(8) 0.090(5) Uani 1 1 d . . .
O5 O 0.220(2) 0.345(2) 0.4214(15) 0.210(15) Uani 1 1 d . . .
O6 O 0.0638(17) 0.3074(15) 0.3967(12) 0.156(11) Uani 1 1 d . . .
O7 O 0.1628(10) 0.8251(8) 0.8242(7) 0.071(4) Uani 1 1 d . . .
O8 O 0.1579(13) 0.9706(9) 0.8730(10) 0.103(6) Uani 1 1 d . . .
O9 O 0.0267(16) 0.8910(16) 0.8705(14) 0.160(9) Uani 1 1 d U . .
S1 S 0.5639(3) 0.3823(3) 0.8566(2) 0.0441(11) Uani 1 1 d . . .
S2 S 0.1242(7) 0.3701(6) 0.3921(4) 0.111(3) Uani 1 1 d . . .
S3 S 0.1211(4) 0.8863(4) 0.8643(4) 0.079(2) Uani 1 1 d . . .
F1 F 0.6102(15) 0.2877(11) 0.9282(7) 0.140(8) Uani 1 1 d . . .
F2 F 0.5333(16) 0.3896(15) 0.9746(11) 0.170(9) Uani 1 1 d DU . .
F3 F 0.6602(16) 0.4134(14) 0.9638(9) 0.164(9) Uani 1 1 d . . .
F4 F 0.2015(15) 0.5187(14) 0.4556(9) 0.146(8) Uani 1 1 d . . .
F5 F 0.049(2) 0.501(2) 0.4290(13) 0.234(15) Uani 1 1 d . . .
F6 F 0.1188(15) 0.4622(15) 0.5073(8) 0.165(9) Uani 1 1 d U . .
F7 F 0.2511(17) 0.8749(18) 0.9559(10) 0.187(11) Uani 1 1 d D . .
F8 F 0.1320(14) 0.7920(10) 0.9414(8) 0.135(6) Uani 1 1 d DU . .
F9 F 0.1122(18) 0.9266(13) 0.9832(12) 0.188(9) Uani 1 1 d DU . .
C1 C 0.4817(11) 0.6552(10) 0.8629(8) 0.034(4) Uani 1 1 d . . .
H1 H 0.5147 0.6177 0.8806 0.041 Uiso 1 1 calc R . .
C2 C 0.3882(16) 0.6557(11) 0.8614(11) 0.069(7) Uani 1 1 d . . .
H2 H 0.3575 0.6228 0.8811 0.082 Uiso 1 1 calc R . .
C3 C 0.3447(11) 0.7054(11) 0.8304(10) 0.051(5) Uani 1 1 d . . .
H3 H 0.2818 0.7013 0.8253 0.061 Uiso 1 1 calc R . .
C4 C 0.3841(9) 0.7618(10) 0.8054(8) 0.029(4) Uani 1 1 d . . .
H4 H 0.3503 0.7980 0.7869 0.034 Uiso 1 1 calc R . .
C5 C 0.4806(10) 0.7616(10) 0.8097(7) 0.032(4) Uani 1 1 d . . .
C6 C 0.5316(10) 0.8151(8) 0.7844(6) 0.023(3) Uani 1 1 d . . .
C7 C 0.6187(9) 0.7979(8) 0.7883(6) 0.019(3) Uani 1 1 d . . .
C8 C 0.6700(11) 0.8336(9) 0.7524(7) 0.032(4) Uani 1 1 d . . .
C9 C 0.7575(9) 0.8211(9) 0.7409(7) 0.028(3) Uani 1 1 d U . .
H9 H 0.7911 0.7897 0.7640 0.033 Uiso 1 1 calc R . .
C10 C 0.8028(12) 0.8506(11) 0.6977(9) 0.048(5) Uani 1 1 d . . .
H10 H 0.8597 0.8339 0.6866 0.057 Uiso 1 1 calc R . .
C11 C 0.7491(12) 0.9103(12) 0.6728(9) 0.050(5) Uani 1 1 d . . .
H11 H 0.7739 0.9406 0.6486 0.060 Uiso 1 1 calc R . .
C12 C 0.6620(10) 0.9213(10) 0.6854(10) 0.043(5) Uani 1 1 d . . .
H12 H 0.6272 0.9549 0.6649 0.051 Uiso 1 1 calc R . .
C13 C 0.6029(9) 0.5352(9) 0.7542(8) 0.032(4) Uani 1 1 d . . .
H13 H 0.5910 0.5308 0.7941 0.038 Uiso 1 1 calc R . .
C14 C 0.5860(10) 0.4677(10) 0.7027(9) 0.039(4) Uani 1 1 d . . .
H14 H 0.5652 0.4164 0.7075 0.047 Uiso 1 1 calc R . .
C15 C 0.5980(11) 0.4697(10) 0.6411(8) 0.037(4) Uani 1 1 d . . .
C16 C 0.6351(12) 0.5493(10) 0.6399(9) 0.045(5) Uani 1 1 d . . .
H16 H 0.6492 0.5570 0.6015 0.054 Uiso 1 1 calc R . .
C17 C 0.6494(11) 0.6148(10) 0.6986(9) 0.043(5) Uani 1 1 d . . .
H17 H 0.6710 0.6681 0.6980 0.051 Uiso 1 1 calc R . .
C18 C 0.5814(12) 0.3949(11) 0.5836(8) 0.044(4) Uani 1 1 d . . .
H18 H 0.5661 0.3426 0.5894 0.052 Uiso 1 1 calc R . .
C19 C 0.5863(14) 0.3955(11) 0.5254(11) 0.061(6) Uani 1 1 d . . .
H19 H 0.6015 0.4489 0.5214 0.074 Uiso 1 1 calc R . .
C20 C 0.5271(11) 0.1810(11) 0.4051(10) 0.050(5) Uani 1 1 d . . .
H20 H 0.5061 0.1269 0.4044 0.061 Uiso 1 1 calc R . .
C21 C 0.5462(14) 0.2438(11) 0.4623(9) 0.058(6) Uani 1 1 d . . .
H21 H 0.5420 0.2311 0.5008 0.070 Uiso 1 1 calc R . .
C22 C 0.5716(13) 0.3254(11) 0.4655(9) 0.048(5) Uani 1 1 d . . .
C23 C 0.5827(13) 0.3366(12) 0.4069(10) 0.058(6) Uani 1 1 d . . .
H23 H 0.6065 0.3893 0.4065 0.070 Uiso 1 1 calc R . .
C24 C 0.5604(13) 0.2743(11) 0.3504(8) 0.047(5) Uani 1 1 d . . .
H24 H 0.5607 0.2876 0.3118 0.057 Uiso 1 1 calc R . .
C25 C 0.7091(9) 0.7847(9) 0.9411(7) 0.027(3) Uani 1 1 d . . .
C26 C 0.7064(10) 0.6958(10) 0.9393(8) 0.036(4) Uani 1 1 d . . .
C27 C 0.7631(10) 0.6538(9) 0.8948(8) 0.031(4) Uani 1 1 d U . .
C28 C 0.8054(10) 0.7152(10) 0.8708(7) 0.033(4) Uani 1 1 d . . .
C29 C 0.7702(11) 0.7999(9) 0.9033(7) 0.034(4) Uani 1 1 d . . .
C30 C 0.6541(19) 0.8574(17) 0.9897(14) 0.107(9) Uani 1 1 d U . .
H30A H 0.6939 0.8872 1.0286 0.160 Uiso 1 1 calc R . .
H30B H 0.6042 0.8300 1.0010 0.160 Uiso 1 1 calc R . .
H30C H 0.6317 0.8979 0.9682 0.160 Uiso 1 1 calc R . .
C31 C 0.6542(13) 0.6548(13) 0.9766(10) 0.058(5) Uani 1 1 d U . .
H31A H 0.6564 0.5932 0.9595 0.087 Uiso 1 1 calc R . .
H31B H 0.5924 0.6708 0.9728 0.087 Uiso 1 1 calc R . .
H31C H 0.6800 0.6737 1.0217 0.087 Uiso 1 1 calc R . .
C32 C 0.7875(13) 0.5594(9) 0.8733(10) 0.053(5) Uani 1 1 d U . .
H32A H 0.7398 0.5243 0.8796 0.079 Uiso 1 1 calc R . .
H32B H 0.8428 0.5528 0.8987 0.079 Uiso 1 1 calc R . .
H32C H 0.7953 0.5418 0.8280 0.079 Uiso 1 1 calc R . .
C33 C 0.8859(11) 0.7019(13) 0.8351(9) 0.050(5) Uani 1 1 d . . .
H33A H 0.9329 0.6785 0.8581 0.074 Uiso 1 1 calc R . .
H33B H 0.9072 0.7562 0.8324 0.074 Uiso 1 1 calc R . .
H33C H 0.8694 0.6626 0.7920 0.074 Uiso 1 1 calc R . .
C34 C 0.7959(17) 0.8886(12) 0.9043(10) 0.077(8) Uani 1 1 d . . .
H34A H 0.8469 0.9113 0.9371 0.116 Uiso 1 1 calc R . .
H34B H 0.7459 0.9250 0.9141 0.116 Uiso 1 1 calc R . .
H34C H 0.8116 0.8869 0.8625 0.116 Uiso 1 1 calc R . .
C35 C 0.3665(9) 0.9659(9) 0.7579(7) 0.025(3) Uani 1 1 d . . .
C36 C 0.4180(10) 0.9778(9) 0.8203(7) 0.029(3) Uani 1 1 d U . .
C37 C 0.5022(11) 1.0233(10) 0.8175(9) 0.040(4) Uani 1 1 d U . .
C38 C 0.4921(11) 1.0455(10) 0.7611(8) 0.038(4) Uani 1 1 d . . .
C39 C 0.4085(14) 1.0073(12) 0.7218(10) 0.059(6) Uani 1 1 d U . .
C40 C 0.2753(11) 0.9234(12) 0.7312(11) 0.059(6) Uani 1 1 d . . .
H40A H 0.2440 0.9201 0.7664 0.088 Uiso 1 1 calc R . .
H40B H 0.2813 0.8664 0.7025 0.088 Uiso 1 1 calc R . .
H40C H 0.2416 0.9565 0.7074 0.088 Uiso 1 1 calc R . .
C41 C 0.3990(13) 0.9573(11) 0.8768(8) 0.049(5) Uani 1 1 d . . .
H41A H 0.3649 0.9032 0.8637 0.073 Uiso 1 1 calc R . .
H41B H 0.3645 1.0018 0.9021 0.073 Uiso 1 1 calc R . .
H41C H 0.4548 0.9533 0.9028 0.073 Uiso 1 1 calc R . .
C42 C 0.5733(12) 1.0555(13) 0.8719(11) 0.064(6) Uani 1 1 d . . .
H42A H 0.6259 1.0727 0.8566 0.095 Uiso 1 1 calc R . .
H42B H 0.5882 1.0110 0.8912 0.095 Uiso 1 1 calc R . .
H42C H 0.5530 1.1043 0.9038 0.095 Uiso 1 1 calc R . .
C43 C 0.5541(16) 1.1011(13) 0.7370(15) 0.098(10) Uani 1 1 d . . .
H43A H 0.5758 1.1518 0.7723 0.147 Uiso 1 1 calc R . .
H43B H 0.5208 1.1177 0.7024 0.147 Uiso 1 1 calc R . .
H43C H 0.6044 1.0685 0.7212 0.147 Uiso 1 1 calc R . .
C44 C 0.3713(15) 1.0144(13) 0.6561(11) 0.074(8) Uani 1 1 d . . .
H44A H 0.3375 1.0655 0.6619 0.111 Uiso 1 1 calc R . .
H44B H 0.3324 0.9647 0.6324 0.111 Uiso 1 1 calc R . .
H44C H 0.4203 1.0176 0.6321 0.111 Uiso 1 1 calc R . .
C45 C 0.8107(12) 0.8458(11) 0.1481(10) 0.055(6) Uani 1 1 d U . .
H45 H 0.8370 0.8795 0.1269 0.066 Uiso 1 1 calc R . .
C46 C 0.7227(10) 0.8530(10) 0.1559(8) 0.035(4) Uani 1 1 d . . .
H46 H 0.6887 0.8955 0.1453 0.042 Uiso 1 1 calc R . .
C47 C 0.6869(11) 0.7960(12) 0.1798(11) 0.060(6) Uani 1 1 d . . .
H47 H 0.6244 0.7942 0.1795 0.072 Uiso 1 1 calc R . .
C48 C 0.7354(11) 0.7402(11) 0.2047(10) 0.050(5) Uani 1 1 d . . .
H48 H 0.7085 0.7057 0.2250 0.060 Uiso 1 1 calc R . .
C49 C 0.8260(11) 0.7375(11) 0.1984(8) 0.043(5) Uani 1 1 d U . .
C50 C 0.8904(13) 0.6832(11) 0.2195(8) 0.048(5) Uani 1 1 d . . .
C51 C 0.9771(10) 0.7009(10) 0.2094(9) 0.038(4) Uani 1 1 d . . .
C52 C 1.0437(10) 0.6588(10) 0.2422(8) 0.031(4) Uani 1 1 d . . .
C53 C 1.1382(11) 0.6721(12) 0.2516(9) 0.045(5) Uani 1 1 d . . .
H53 H 1.1642 0.7114 0.2350 0.054 Uiso 1 1 calc R . .
C54 C 1.1916(12) 0.6293(14) 0.2840(11) 0.063(6) Uani 1 1 d . . .
H54 H 1.2539 0.6398 0.2895 0.076 Uiso 1 1 calc R . .
C55 C 1.1582(12) 0.5723(15) 0.3087(9) 0.057(6) Uani 1 1 d . . .
H55 H 1.1950 0.5427 0.3315 0.069 Uiso 1 1 calc R . .
C56 C 1.0668(14) 0.5603(12) 0.2982(10) 0.057(6) Uani 1 1 d . . .
H56 H 1.0416 0.5198 0.3141 0.069 Uiso 1 1 calc R . .
C57 C 0.9769(13) 0.9614(11) 0.2545(10) 0.053(5) Uani 1 1 d . . .
H57 H 0.9435 0.9653 0.2165 0.064 Uiso 1 1 calc R . .
C58 C 0.9901(12) 1.0332(12) 0.3082(10) 0.053(6) Uani 1 1 d . . .
H58 H 0.9717 1.0864 0.3054 0.064 Uiso 1 1 calc R . .
C59 C 1.0298(12) 1.0261(14) 0.3648(13) 0.077(9) Uani 1 1 d . . .
C60 C 1.0604(15) 0.9474(17) 0.3686(12) 0.077(7) Uani 1 1 d . . .
H60 H 1.0869 0.9407 0.4077 0.092 Uiso 1 1 calc R . .
C61 C 1.0493(13) 0.8794(12) 0.3111(9) 0.058(5) Uani 1 1 d U . .
H61 H 1.0704 0.8261 0.3116 0.069 Uiso 1 1 calc R . .
C62 C 1.0346(17) 1.1129(18) 0.4228(13) 0.085(7) Uani 1 1 d U . .
H62 H 1.0075 1.1627 0.4194 0.102 Uiso 1 1 calc R . .
C63 C 1.076(2) 1.108(2) 0.4703(15) 0.105(9) Uani 1 1 d U . .
H63 H 1.0979 1.0555 0.4724 0.126 Uiso 1 1 calc R . .
C64 C 1.0738(14) 1.3334(13) 0.6002(8) 0.074(7) Uani 1 1 d D . .
H64 H 1.0483 1.3861 0.6031 0.088 Uiso 1 1 calc R . .
C65 C 1.0649(15) 1.2684(16) 0.5410(8) 0.079(8) Uani 1 1 d D . .
H65 H 1.0359 1.2819 0.5051 0.095 Uiso 1 1 calc R . .
C66 C 1.0930(17) 1.1901(15) 0.5301(12) 0.075(8) Uani 1 1 d . . .
C67 C 1.137(2) 1.1765(17) 0.5889(16) 0.121(12) Uani 1 1 d . . .
H67 H 1.1566 1.1220 0.5876 0.145 Uiso 1 1 calc R . .
C68 C 1.1505(17) 1.2383(14) 0.6426(11) 0.076(7) Uani 1 1 d U . .
H68 H 1.1843 1.2272 0.6779 0.091 Uiso 1 1 calc R . .
C69 C 1.0095(10) 0.7234(10) 0.0609(7) 0.030(3) Uani 1 1 d U . .
C70 C 1.0087(11) 0.8118(11) 0.0683(8) 0.039(4) Uani 1 1 d . . .
C71 C 1.0852(10) 0.8566(9) 0.1121(8) 0.033(4) Uani 1 1 d . . .
C72 C 1.1367(10) 0.7911(10) 0.1318(8) 0.035(4) Uani 1 1 d . . .
C73 C 1.0908(9) 0.7101(9) 0.0976(8) 0.030(4) Uani 1 1 d . . .
C74 C 0.9405(14) 0.6555(14) 0.0208(9) 0.065(6) Uani 1 1 d . . .
H74A H 0.8811 0.6765 0.0263 0.098 Uiso 1 1 calc R . .
H74B H 0.9470 0.6051 0.0345 0.098 Uiso 1 1 calc R . .
H74C H 0.9489 0.6411 -0.0243 0.098 Uiso 1 1 calc R . .
C75 C 0.9417(12) 0.8552(13) 0.0304(11) 0.060(6) Uani 1 1 d . . .
H75A H 0.9738 0.8820 0.0055 0.091 Uiso 1 1 calc R . .
H75B H 0.9112 0.8981 0.0605 0.091 Uiso 1 1 calc R . .
H75C H 0.8981 0.8126 0.0015 0.091 Uiso 1 1 calc R . .
C76 C 1.1092(13) 0.9515(10) 0.1387(9) 0.048(5) Uani 1 1 d . . .
H76A H 1.0605 0.9827 0.1247 0.072 Uiso 1 1 calc R . .
H76B H 1.1632 0.9640 0.1228 0.072 Uiso 1 1 calc R . .
H76C H 1.1190 0.9687 0.1855 0.072 Uiso 1 1 calc R . .
C77 C 1.2277(11) 0.8086(12) 0.1721(9) 0.048(5) Uani 1 1 d . . .
H77A H 1.2532 0.7550 0.1728 0.071 Uiso 1 1 calc R . .
H77B H 1.2216 0.8432 0.2158 0.071 Uiso 1 1 calc R . .
H77C H 1.2667 0.8389 0.1536 0.071 Uiso 1 1 calc R . .
C78 C 1.1179(13) 0.6223(9) 0.0972(10) 0.050(5) Uani 1 1 d . . .
H78A H 1.0675 0.5911 0.1045 0.075 Uiso 1 1 calc R . .
H78B H 1.1673 0.6272 0.1312 0.075 Uiso 1 1 calc R . .
H78C H 1.1365 0.5921 0.0558 0.075 Uiso 1 1 calc R . .
C79 C 0.8413(12) 0.4702(10) 0.1748(7) 0.039(4) Uani 1 1 d . . .
C80 C 0.8495(11) 0.4453(10) 0.2365(7) 0.035(4) Uani 1 1 d . . .
C81 C 0.7875(10) 0.4860(10) 0.2772(8) 0.032(4) Uani 1 1 d . . .
C82 C 0.7319(11) 0.5323(10) 0.2398(8) 0.038(4) Uani 1 1 d . . .
C83 C 0.7616(10) 0.5156(10) 0.1763(8) 0.037(4) Uani 1 1 d U . .
C84 C 0.8987(17) 0.4391(12) 0.1177(10) 0.080(8) Uani 1 1 d . . .
H84A H 0.8936 0.3773 0.1006 0.121 Uiso 1 1 calc R . .
H84B H 0.9610 0.4575 0.1334 0.121 Uiso 1 1 calc R . .
H84C H 0.8771 0.4632 0.0839 0.121 Uiso 1 1 calc R . .
C85 C 0.9191(12) 0.3833(12) 0.2486(10) 0.057(5) Uani 1 1 d . . .
H85A H 0.9774 0.4020 0.2422 0.086 Uiso 1 1 calc R . .
H85B H 0.9029 0.3267 0.2187 0.086 Uiso 1 1 calc R . .
H85C H 0.9211 0.3818 0.2926 0.086 Uiso 1 1 calc R . .
C86 C 0.7782(16) 0.4761(16) 0.3436(12) 0.082(7) Uani 1 1 d U . .
H86A H 0.8364 0.4671 0.3641 0.123 Uiso 1 1 calc R . .
H86B H 0.7377 0.4276 0.3380 0.123 Uiso 1 1 calc R . .
H86C H 0.7545 0.5274 0.3705 0.123 Uiso 1 1 calc R . .
C87 C 0.6468(13) 0.5660(13) 0.2544(15) 0.090(10) Uani 1 1 d . . .
H87A H 0.6266 0.5989 0.2260 0.136 Uiso 1 1 calc R . .
H87B H 0.6526 0.6025 0.2989 0.136 Uiso 1 1 calc R . .
H87C H 0.6035 0.5193 0.2481 0.136 Uiso 1 1 calc R . .
C88 C 0.7162(16) 0.5395(12) 0.1206(10) 0.069(7) Uani 1 1 d . . .
H88A H 0.6726 0.4945 0.0951 0.104 Uiso 1 1 calc R . .
H88B H 0.7603 0.5473 0.0940 0.104 Uiso 1 1 calc R . .
H88C H 0.6861 0.5922 0.1364 0.104 Uiso 1 1 calc R . .
C89 C 0.5877(19) 0.3602(17) 0.9302(11) 0.082(7) Uani 1 1 d DU . .
C90 C 0.130(2) 0.464(2) 0.4440(13) 0.092(9) Uani 1 1 d U . .
C91 C 0.1639(18) 0.8716(13) 0.9435(14) 0.096(9) Uani 1 1 d DU . .
C92 C 0.3637(11) 0.9494(10) 0.4485(7) 0.116(8) Uani 0.55(4) 1 d PDU A 1
F10 F 0.4231(12) 0.9804(12) 0.4170(9) 0.131(7) Uani 0.55(4) 1 d PD A 1
F11 F 0.296(3) 1.0165(16) 0.453(2) 0.34(2) Uiso 0.55(4) 1 d PD A 1
F12 F 0.415(2) 0.9229(19) 0.4960(12) 0.266(19) Uani 0.55(4) 1 d PD A 1
O10 O 0.2772(15) 0.8618(15) 0.3353(7) 0.146(8) Uani 0.55(4) 1 d PD A 1
O11 O 0.381(3) 0.809(3) 0.387(3) 0.37(3) Uiso 0.55(4) 1 d PD A 1
O12 O 0.238(2) 0.822(2) 0.4284(18) 0.266(17) Uiso 0.55(4) 1 d PD A 1
S4 S 0.3000(10) 0.8627(10) 0.3988(7) 0.145(9) Uani 0.55(4) 1 d PD A 1
S4' S 0.3637(11) 0.9494(10) 0.4485(7) 0.116(8) Uani 0.45(4) 1 d P A 2
O10' O 0.4231(12) 0.9804(12) 0.4170(9) 0.131(7) Uani 0.45(4) 1 d P A 2
O11' O 0.296(3) 1.0165(16) 0.453(2) 0.34(2) Uiso 0.45(4) 1 d P A 2
O12' O 0.415(2) 0.9229(19) 0.4960(12) 0.266(19) Uani 0.45(4) 1 d P A 2
F10' F 0.2772(15) 0.8618(15) 0.3353(7) 0.146(8) Uani 0.45(4) 1 d P A 2
F11' F 0.381(3) 0.809(3) 0.387(3) 0.37(3) Uiso 0.45(4) 1 d P A 2
F12' F 0.238(2) 0.822(2) 0.4284(18) 0.266(17) Uiso 0.45(4) 1 d P A 2
C92' C 0.3000(10) 0.8627(10) 0.3988(7) 0.145(9) Uani 0.45(4) 1 d P A 2
C93 C 0.675(5) 0.740(5) 0.479(4) 0.32(4) Uiso 1 1 d . . .
O13 O 0.617(2) 0.7213(19) 0.4207(14) 0.177(11) Uani 1 1 d U . .

loop_
_atom_site_aniso_label
_atom_site_aniso_U_11
_atom_site_aniso_U_22
_atom_site_aniso_U_33
_atom_site_aniso_U_23
_atom_site_aniso_U_13
_atom_site_aniso_U_12
Ir1 0.0242(3) 0.0158(3) 0.0235(3) 0.0031(2) 0.0015(2) 0.0013(2)
Ir2 0.0226(3) 0.0199(3) 0.0240(3) 0.0029(2) 0.0005(2) 0.0029(2)
Ir3 0.0310(3) 0.0210(3) 0.0284(4) 0.0030(3) 0.0027(3) -0.0042(2)
Ir4 0.0312(3) 0.0278(3) 0.0250(4) 0.0033(3) 0.0042(3) -0.0063(3)
N1 0.018(6) 0.018(6) 0.044(8) 0.001(6) 0.008(5) -0.006(5)
N2 0.027(6) 0.024(6) 0.024(7) 0.004(5) 0.015(5) 0.012(5)
N3 0.021(6) 0.019(6) 0.019(7) 0.002(5) 0.005(5) 0.007(5)
N4 0.048(8) 0.024(7) 0.008(6) -0.001(5) -0.003(5) 0.010(6)
N5 0.023(7) 0.028(7) 0.056(10) 0.010(7) -0.010(6) -0.003(6)
N6 0.048(8) 0.027(7) 0.028(8) 0.003(6) 0.005(6) 0.006(6)
N7 0.043(8) 0.031(7) 0.016(7) -0.005(5) 0.006(6) -0.031(6)
N8 0.037(8) 0.033(8) 0.037(8) 0.006(6) 0.000(6) -0.005(6)
O1 0.076(9) 0.027(7) 0.083(11) 0.018(7) 0.014(8) -0.022(6)
O2 0.094(12) 0.099(12) 0.174(16) 0.065(11) -0.048(11) -0.007(10)
O3 0.071(11) 0.095(12) 0.131(16) 0.070(12) 0.041(10) 0.013(9)
O4 0.106(13) 0.106(13) 0.056(11) 0.027(10) -0.001(9) -0.013(11)
O5 0.20(3) 0.24(3) 0.22(3) 0.15(3) -0.06(2) 0.02(3)
O6 0.19(2) 0.119(18) 0.16(2) 0.007(16) 0.13(2) -0.029(17)
O7 0.096(11) 0.049(8) 0.074(11) 0.018(7) 0.038(9) 0.029(8)
O8 0.133(16) 0.046(9) 0.143(18) 0.034(10) 0.057(13) 0.005(10)
O9 0.116(14) 0.153(16) 0.225(19) 0.071(14) 0.050(14) 0.021(13)
S1 0.045(3) 0.036(2) 0.050(3) 0.014(2) 0.000(2) 0.004(2)
S2 0.163(8) 0.102(6) 0.066(5) 0.024(4) 0.017(5) -0.029(6)
S3 0.053(3) 0.045(3) 0.152(7) 0.039(4) 0.044(4) 0.013(3)
F1 0.28(2) 0.108(13) 0.066(10) 0.057(9) 0.058(13) 0.076(15)
F2 0.183(15) 0.206(16) 0.174(15) 0.106(13) 0.101(12) -0.002(12)
F3 0.20(2) 0.18(2) 0.080(13) 0.015(12) -0.042(14) 0.052(17)
F4 0.146(17) 0.152(18) 0.110(15) -0.013(13) 0.046(13) 0.008(14)
F5 0.27(3) 0.32(4) 0.18(3) 0.15(3) 0.08(2) 0.12(3)
F6 0.20(2) 0.22(2) 0.054(10) 0.025(12) -0.011(12) -0.029(17)
F7 0.21(3) 0.26(3) 0.106(17) 0.079(18) 0.009(17) 0.07(2)
F8 0.206(15) 0.105(11) 0.103(11) 0.029(9) 0.061(11) -0.054(11)
F9 0.265(18) 0.140(14) 0.181(16) 0.045(12) 0.129(14) -0.028(13)
C1 0.042(10) 0.032(9) 0.040(10) 0.020(8) 0.021(8) 0.014(8)
C2 0.087(17) 0.022(10) 0.087(17) 0.011(10) -0.011(13) 0.007(10)
C3 0.029(9) 0.033(10) 0.087(16) 0.011(10) 0.020(9) -0.002(8)
C4 0.015(7) 0.035(9) 0.040(10) 0.012(7) 0.016(6) 0.007(6)
C5 0.033(9) 0.032(9) 0.023(8) -0.004(7) 0.008(7) 0.007(7)
C6 0.033(8) 0.014(7) 0.014(7) -0.006(6) 0.005(6) -0.009(6)
C7 0.021(7) 0.024(7) 0.012(7) 0.004(6) 0.006(5) 0.010(6)
C8 0.045(10) 0.019(7) 0.032(9) 0.012(7) -0.007(7) -0.017(7)
C9 0.024(6) 0.030(7) 0.035(7) 0.013(6) 0.021(5) -0.001(5)
C10 0.044(10) 0.045(11) 0.059(13) 0.019(9) 0.017(9) 0.019(9)
C11 0.056(12) 0.066(13) 0.044(12) 0.036(10) 0.019(9) 0.019(10)
C12 0.025(8) 0.028(9) 0.080(14) 0.032(9) -0.008(9) -0.013(7)
C13 0.022(8) 0.029(9) 0.044(10) 0.005(7) 0.019(7) 0.007(7)
C14 0.032(9) 0.018(8) 0.063(13) 0.004(8) 0.014(8) 0.008(7)
C15 0.047(10) 0.029(9) 0.025(9) -0.008(7) 0.011(7) -0.004(7)
C16 0.068(12) 0.028(9) 0.042(11) 0.004(8) 0.034(9) -0.002(9)
C17 0.048(11) 0.024(9) 0.051(12) 0.011(8) -0.009(9) 0.003(8)
C18 0.064(12) 0.031(9) 0.029(10) -0.001(8) 0.011(8) 0.001(8)
C19 0.085(16) 0.026(10) 0.069(15) 0.018(10) -0.013(12) -0.016(10)
C20 0.031(9) 0.036(10) 0.069(14) -0.008(9) 0.014(9) -0.007(8)
C21 0.089(16) 0.030(10) 0.041(11) -0.002(8) -0.011(11) 0.013(10)
C22 0.063(12) 0.037(10) 0.031(10) -0.005(8) 0.001(9) -0.006(9)
C23 0.064(13) 0.043(11) 0.070(15) 0.010(10) 0.036(11) 0.001(10)
C24 0.071(13) 0.044(11) 0.016(9) -0.005(8) 0.001(8) -0.004(9)
C25 0.022(7) 0.027(8) 0.033(9) 0.011(7) 0.003(6) 0.002(6)
C26 0.028(8) 0.043(10) 0.039(10) 0.022(8) -0.016(7) -0.021(7)
C27 0.034(8) 0.012(7) 0.046(9) 0.011(6) -0.002(7) 0.013(6)
C28 0.028(8) 0.036(9) 0.028(9) 0.001(7) 0.001(7) 0.023(7)
C29 0.049(10) 0.019(8) 0.023(8) 0.002(6) -0.025(7) -0.010(7)
C30 0.109(16) 0.088(15) 0.118(17) 0.042(13) -0.026(14) -0.018(13)
C31 0.069(11) 0.067(11) 0.056(11) 0.048(9) -0.003(9) -0.015(9)
C32 0.057(10) 0.016(8) 0.065(11) -0.011(8) -0.008(9) -0.003(7)
C33 0.034(9) 0.075(13) 0.050(12) 0.031(10) 0.016(8) 0.029(9)
C34 0.13(2) 0.048(12) 0.054(14) 0.035(11) -0.050(13) -0.046(13)
C35 0.022(7) 0.021(7) 0.025(8) -0.002(6) 0.006(6) -0.007(6)
C36 0.031(5) 0.026(5) 0.028(5) 0.003(4) 0.010(4) 0.009(4)
C37 0.032(8) 0.023(8) 0.062(11) 0.014(7) -0.007(8) 0.001(7)
C38 0.046(10) 0.029(9) 0.037(10) 0.004(7) 0.014(8) 0.018(8)
C39 0.072(12) 0.051(10) 0.058(11) 0.029(9) -0.008(9) 0.036(9)
C40 0.028(9) 0.057(12) 0.097(17) 0.025(12) 0.030(10) 0.026(9)
C41 0.077(13) 0.031(9) 0.043(11) 0.006(8) 0.041(10) 0.012(9)
C42 0.040(11) 0.071(14) 0.082(16) 0.029(12) 0.002(10) 0.014(10)
C43 0.077(17) 0.035(12) 0.19(3) 0.053(16) 0.009(18) -0.002(11)
C44 0.077(15) 0.058(13) 0.084(17) 0.038(12) -0.042(13) 0.021(11)
C45 0.051(10) 0.042(9) 0.068(12) 0.017(8) -0.013(9) 0.031(8)
C46 0.026(8) 0.030(9) 0.050(11) 0.009(8) 0.021(7) 0.012(7)
C47 0.021(9) 0.053(12) 0.090(17) 0.000(11) 0.011(9) -0.001(9)
C48 0.029(9) 0.037(10) 0.074(14) 0.008(9) -0.006(9) 0.015(8)
C49 0.042(9) 0.038(9) 0.042(9) 0.005(7) 0.002(7) 0.035(8)
C50 0.062(12) 0.042(10) 0.029(10) 0.007(8) -0.023(9) 0.003(9)
C51 0.024(8) 0.026(8) 0.055(11) -0.006(8) 0.015(7) -0.002(7)
C52 0.025(8) 0.041(9) 0.034(9) 0.017(7) 0.017(7) 0.007(7)
C53 0.035(9) 0.056(11) 0.051(12) 0.035(10) -0.016(8) 0.002(8)
C54 0.025(10) 0.077(15) 0.090(17) 0.032(13) -0.005(10) 0.017(10)
C55 0.038(11) 0.100(17) 0.040(12) 0.025(11) 0.016(9) 0.037(11)
C56 0.072(14) 0.052(12) 0.068(14) 0.051(11) 0.000(11) 0.002(10)
C57 0.065(13) 0.033(10) 0.060(13) 0.002(9) 0.034(10) 0.010(9)
C58 0.041(10) 0.037(10) 0.057(13) -0.022(9) 0.011(10) -0.018(8)
C59 0.026(10) 0.055(14) 0.11(2) -0.042(13) 0.021(11) -0.010(9)
C60 0.059(14) 0.099(19) 0.063(16) 0.014(14) 0.008(12) 0.000(14)
C61 0.068(11) 0.036(9) 0.050(11) -0.006(8) -0.013(9) -0.023(9)
C62 0.078(14) 0.108(15) 0.066(13) 0.020(12) 0.023(11) 0.003(12)
C63 0.101(16) 0.131(18) 0.093(16) 0.053(14) 0.011(13) -0.010(14)
C64 0.059(13) 0.081(16) 0.050(14) -0.021(11) 0.002(11) 0.022(12)
C65 0.072(15) 0.13(2) 0.017(10) -0.001(12) -0.017(10) 0.001(15)
C66 0.083(17) 0.055(14) 0.054(15) -0.034(12) 0.024(13) -0.040(13)
C67 0.15(3) 0.058(16) 0.11(3) -0.040(17) 0.04(2) -0.006(18)
C68 0.100(14) 0.066(12) 0.046(11) -0.003(10) 0.004(11) 0.019(11)
C69 0.040(7) 0.038(7) 0.015(6) 0.009(5) 0.013(5) 0.008(6)
C70 0.042(10) 0.040(10) 0.034(10) 0.015(8) -0.010(8) -0.014(8)
C71 0.026(8) 0.024(8) 0.052(11) 0.018(7) -0.003(7) -0.010(6)
C72 0.032(9) 0.038(9) 0.034(10) 0.010(8) 0.003(7) -0.002(7)
C73 0.021(7) 0.033(9) 0.035(9) 0.005(7) 0.013(6) 0.009(6)
C74 0.067(14) 0.087(16) 0.027(11) -0.005(10) 0.010(9) 0.001(12)
C75 0.030(10) 0.072(14) 0.091(17) 0.047(13) -0.004(10) 0.006(9)
C76 0.074(13) 0.033(10) 0.048(12) 0.027(9) 0.010(10) -0.015(9)
C77 0.036(10) 0.062(12) 0.049(12) 0.027(10) -0.004(8) -0.011(9)
C78 0.062(12) 0.014(8) 0.078(14) 0.016(8) 0.019(10) 0.008(8)
C79 0.059(11) 0.038(9) 0.017(8) -0.004(7) 0.023(8) -0.003(8)
C80 0.044(10) 0.031(9) 0.022(8) -0.001(7) -0.004(7) -0.011(7)
C81 0.030(8) 0.031(9) 0.030(9) 0.003(7) 0.005(7) -0.025(7)
C82 0.037(9) 0.025(8) 0.042(11) -0.003(7) -0.001(8) -0.018(7)
C83 0.032(7) 0.035(7) 0.046(8) 0.020(6) -0.010(6) -0.029(6)
C84 0.12(2) 0.046(12) 0.053(14) -0.021(10) 0.030(13) -0.059(13)
C85 0.047(11) 0.060(13) 0.062(14) 0.016(11) 0.006(10) 0.010(10)
C86 0.080(13) 0.091(14) 0.089(15) 0.035(12) 0.044(11) -0.015(11)
C87 0.037(11) 0.042(12) 0.20(3) 0.038(15) 0.043(15) 0.013(10)
C88 0.12(2) 0.031(10) 0.070(15) 0.025(10) 0.032(14) -0.006(11)
C89 0.120(16) 0.068(13) 0.059(13) 0.020(11) 0.015(11) 0.018(13)
C90 0.09(2) 0.14(3) 0.066(16) 0.060(19) 0.005(15) -0.01(2)
C91 0.124(17) 0.074(14) 0.102(16) 0.026(12) 0.063(14) -0.024(13)
C92 0.146(13) 0.130(13) 0.079(10) 0.043(8) 0.021(9) -0.013(10)
F10 0.131(16) 0.19(2) 0.090(14) 0.057(14) 0.035(12) -0.001(15)
F12 0.43(6) 0.25(3) 0.19(3) 0.16(3) 0.04(3) 0.01(3)
O10 0.17(2) 0.21(2) 0.045(10) 0.038(12) -0.038(11) -0.026(16)
S4 0.112(12) 0.22(2) 0.118(14) 0.092(13) -0.007(9) 0.002(12)
S4' 0.146(13) 0.130(13) 0.079(10) 0.043(8) 0.021(9) -0.013(10)
O10' 0.131(16) 0.19(2) 0.090(14) 0.057(14) 0.035(12) -0.001(15)
O12' 0.43(6) 0.25(3) 0.19(3) 0.16(3) 0.04(3) 0.01(3)
F10' 0.17(2) 0.21(2) 0.045(10) 0.038(12) -0.038(11) -0.026(16)
C92' 0.112(12) 0.22(2) 0.118(14) 0.092(13) -0.007(9) 0.002(12)
O13 0.169(17) 0.200(18) 0.139(16) -0.004(13) 0.075(14) 0.006(14)

loop_
_atom_type_symbol
_atom_type_description
_atom_type_scat_dispersion_real
_atom_type_scat_dispersion_imag
_atom_type_scat_source
C C 0.0033 0.0016 'International Tables Vol C Tables 4.2.6.8 and 6.1.1.4'
H H 0.0000 0.0000 'International Tables Vol C Tables 4.2.6.8 and 6.1.1.4'
N N 0.0061 0.0033 'International Tables Vol C Tables 4.2.6.8 and 6.1.1.4'
O O 0.0106 0.0060 'International Tables Vol C Tables 4.2.6.8 and 6.1.1.4'
F F 0.0171 0.0103 'International Tables Vol C Tables 4.2.6.8 and 6.1.1.4'
S S 0.1246 0.1234 'International Tables Vol C Tables 4.2.6.8 and 6.1.1.4'
Ir Ir -1.4442 7.9887 'International Tables Vol C Tables 4.2.6.8 and 6.1.1.4'

loop_
_geom_angle_atom_site_label_1
_geom_angle_atom_site_label_2
_geom_angle_atom_site_label_3
_geom_angle
_geom_angle_site_symmetry_1
_geom_angle_site_symmetry_3
N1 Ir1 C7 77.0(5) . .
N1 Ir1 N3 84.0(4) . .
C7 Ir1 N3 89.2(5) . .
N1 Ir1 C28 162.2(6) . .
C7 Ir1 C28 117.4(6) . .
N3 Ir1 C28 105.5(5) . .
N1 Ir1 C29 133.3(6) . .
C7 Ir1 C29 95.8(5) . .
N3 Ir1 C29 142.6(6) . .
C28 Ir1 C29 40.2(6) . .
N1 Ir1 C25 102.2(5) . .
C7 Ir1 C25 111.0(5) . .
N3 Ir1 C25 159.7(5) . .
C28 Ir1 C25 63.9(5) . .
C29 Ir1 C25 37.0(6) . .
N1 Ir1 C27 126.5(6) . .
C7 Ir1 C27 155.8(6) . .
N3 Ir1 C27 98.3(5) . .
C28 Ir1 C27 38.4(6) . .
C29 Ir1 C27 64.5(5) . .
C25 Ir1 C27 62.3(5) . .
N1 Ir1 C26 99.4(5) . .
C7 Ir1 C26 147.8(5) . .
N3 Ir1 C26 122.5(5) . .
C28 Ir1 C26 62.8(6) . .
C29 Ir1 C26 63.0(6) . .
C25 Ir1 C26 37.7(5) . .
C27 Ir1 C26 36.0(6) . .
C6 Ir2 N2 77.9(5) . .
C6 Ir2 C37 106.9(6) . .
N2 Ir2 C37 102.4(6) . .
C6 Ir2 N4 88.3(5) . 2_666
N2 Ir2 N4 84.2(5) . 2_666
C37 Ir2 N4 164.3(5) . 2_666
C6 Ir2 C35 121.2(6) . .
N2 Ir2 C35 158.8(5) . .
C37 Ir2 C35 65.0(5) . .
N4 Ir2 C35 104.1(5) 2_666 .
C6 Ir2 C36 96.0(6) . .
N2 Ir2 C36 139.1(5) . .
C37 Ir2 C36 40.1(6) . .
N4 Ir2 C36 136.5(5) 2_666 .
C35 Ir2 C36 38.5(5) . .
C6 Ir2 C38 142.4(6) . .
N2 Ir2 C38 97.3(6) . .
C37 Ir2 C38 37.0(6) . .
N4 Ir2 C38 128.7(5) 2_666 .
C35 Ir2 C38 62.2(6) . .
C36 Ir2 C38 63.3(6) . .
C6 Ir2 C39 157.7(7) . .
N2 Ir2 C39 123.2(7) . .
C37 Ir2 C39 64.1(7) . .
N4 Ir2 C39 100.3(6) 2_666 .
C35 Ir2 C39 36.7(7) . .
C36 Ir2 C39 63.6(7) . .
C38 Ir2 C39 37.8(7) . .
C51 Ir3 N7 89.3(6) . .
C51 Ir3 N5 75.3(6) . .
N7 Ir3 N5 83.0(5) . .
C51 Ir3 C69 110.8(6) . .
N7 Ir3 C69 159.7(5) . .
N5 Ir3 C69 103.8(6) . .
C51 Ir3 C73 97.9(6) . .
N7 Ir3 C73 140.1(5) . .
N5 Ir3 C73 136.7(5) . .
C69 Ir3 C73 37.9(5) . .
C51 Ir3 C72 118.3(6) . .
N7 Ir3 C72 105.4(5) . .
N5 Ir3 C72 163.5(6) . .
C69 Ir3 C72 63.7(6) . .
C73 Ir3 C72 37.6(6) . .
C51 Ir3 C70 146.8(6) . .
N7 Ir3 C70 123.5(5) . .
N5 Ir3 C70 101.6(6) . .
C69 Ir3 C70 36.8(6) . .
C73 Ir3 C70 61.3(6) . .
C72 Ir3 C70 62.0(6) . .
C51 Ir3 C71 156.0(6) . .
N7 Ir3 C71 98.0(5) . .
N5 Ir3 C71 128.1(5) . .
C69 Ir3 C71 62.6(6) . .
C73 Ir3 C71 62.2(6) . .
C72 Ir3 C71 37.8(5) . .
C70 Ir3 C71 36.6(5) . .
C50 Ir4 N8 87.4(6) . 2_776
C50 Ir4 N6 78.1(6) . .
N8 Ir4 N6 83.7(5) 2_776 .
C50 Ir4 C79 108.3(7) . .
N8 Ir4 C79 163.9(6) 2_776 .
N6 Ir4 C79 102.5(6) . .
C50 Ir4 C82 117.9(7) . .
N8 Ir4 C82 104.8(6) 2_776 .
N6 Ir4 C82 161.7(5) . .
C79 Ir4 C82 65.3(6) . .
C50 Ir4 C83 97.0(6) . .
N8 Ir4 C83 139.6(6) 2_776 .
N6 Ir4 C83 136.5(6) . .
C79 Ir4 C83 37.5(6) . .
C82 Ir4 C83 38.7(6) . .
C50 Ir4 C80 148.0(6) . .
N8 Ir4 C80 124.4(6) 2_776 .
N6 Ir4 C80 100.0(5) . .
C79 Ir4 C80 40.3(6) . .
C82 Ir4 C80 61.8(6) . .
C83 Ir4 C80 62.2(6) . .
C50 Ir4 C81 156.6(7) . .
N8 Ir4 C81 97.9(5) 2_776 .
N6 Ir4 C81 125.1(5) . .
C79 Ir4 C81 66.3(6) . .
C82 Ir4 C81 38.7(6) . .
C83 Ir4 C81 64.4(6) . .
C80 Ir4 C81 36.2(6) . .
C1 N1 C5 123.5(13) . .
C1 N1 Ir1 122.9(10) . .
C5 N1 Ir1 113.6(10) . .
C12 N2 C8 119.7(13) . .
C12 N2 Ir2 125.8(10) . .
C8 N2 Ir2 114.4(10) . .
C17 N3 C13 118.1(14) . .
C17 N3 Ir1 122.0(11) . .
C13 N3 Ir1 119.9(10) . .
C24 N4 C20 116.8(13) . .
C24 N4 Ir2 122.8(11) . 2_666
C20 N4 Ir2 120.1(11) . 2_666
C45 N5 C49 123.0(15) . .
C45 N5 Ir3 120.7(14) . .
C49 N5 Ir3 116.3(10) . .
C56 N6 C52 121.3(15) . .
C56 N6 Ir4 126.5(13) . .
C52 N6 Ir4 112.3(9) . .
C57 N7 C61 118.6(15) . .
C57 N7 Ir3 117.6(12) . .
C61 N7 Ir3 123.7(12) . .
C64 N8 C68 114.1(15) . .
C64 N8 Ir4 123.2(11) . 2_776
C68 N8 Ir4 122.5(12) . 2_776
O3 S1 O1 118.1(9) . .
O3 S1 O2 112.6(13) . .
O1 S1 O2 112.5(10) . .
O3 S1 C89 104.3(11) . .
O1 S1 C89 107.4(10) . .
O2 S1 C89 99.6(13) . .
O6 S2 O4 125.3(14) . .
O6 S2 C90 119.3(15) . .
O4 S2 C90 103.3(13) . .
O6 S2 O5 103.7(18) . .
O4 S2 O5 106.3(15) . .
C90 S2 O5 93.8(17) . .
O7 S3 O8 112.7(11) . .
O7 S3 O9 128.6(14) . .
O8 S3 O9 109.0(13) . .
O7 S3 C91 100.7(10) . .
O8 S3 C91 101.1(11) . .
O9 S3 C91 99.3(14) . .
N1 C1 C2 119.9(15) . .
C3 C2 C1 117(2) . .
C2 C3 C4 125.9(18) . .
C3 C4 C5 115.6(14) . .
N1 C5 C6 119.5(13) . .
N1 C5 C4 118.1(15) . .
C6 C5 C4 122.4(14) . .
C7 C6 C5 111.7(13) . .
C7 C6 Ir2 117.4(11) . .
C5 C6 Ir2 130.9(11) . .
C6 C7 C8 115.3(13) . .
C6 C7 Ir1 117.7(11) . .
C8 C7 Ir1 126.8(10) . .
C9 C8 N2 116.3(14) . .
C9 C8 C7 129.6(14) . .
N2 C8 C7 114.1(13) . .
C8 C9 C10 127.1(15) . .
C9 C10 C11 111.3(15) . .
C12 C11 C10 119.2(17) . .
N2 C12 C11 125.5(15) . .
C14 C13 N3 123.2(16) . .
C13 C14 C15 122.2(16) . .
C14 C15 C16 114.2(14) . .
C14 C15 C18 123.0(16) . .
C16 C15 C18 122.7(16) . .
C17 C16 C15 116.6(16) . .
N3 C17 C16 125.6(17) . .
C19 C18 C15 124.7(18) . .
C18 C19 C22 129.0(18) . .
C21 C20 N4 120.9(18) . .
C20 C21 C22 122(2) . .
C21 C22 C23 115.1(17) . .
C21 C22 C19 123.3(19) . .
C23 C22 C19 121.6(18) . .
C24 C23 C22 121.9(19) . .
N4 C24 C23 122.8(18) . .
C29 C25 C26 111.4(13) . .
C29 C25 C30 126.0(16) . .
C26 C25 C30 122.2(16) . .
C29 C25 Ir1 71.4(9) . .
C26 C25 Ir1 75.8(9) . .
C30 C25 Ir1 126.1(12) . .
C27 C26 C25 106.4(14) . .
C27 C26 C31 125.4(16) . .
C25 C26 C31 128.2(17) . .
C27 C26 Ir1 69.6(9) . .
C25 C26 Ir1 66.5(8) . .
C31 C26 Ir1 128.5(11) . .
C26 C27 C28 109.6(12) . .
C26 C27 C32 130.0(16) . .
C28 C27 C32 120.3(15) . .
C26 C27 Ir1 74.5(8) . .
C28 C27 Ir1 68.2(7) . .
C32 C27 Ir1 125.9(11) . .
C27 C28 C29 106.3(13) . .
C27 C28 C33 126.7(13) . .
C29 C28 C33 125.2(16) . .
C27 C28 Ir1 73.4(8) . .
C29 C28 Ir1 70.1(8) . .
C33 C28 Ir1 133.3(11) . .
C25 C29 C28 106.1(14) . .
C25 C29 C34 122.1(17) . .
C28 C29 C34 131.5(19) . .
C25 C29 Ir1 71.6(9) . .
C28 C29 Ir1 69.7(8) . .
C34 C29 Ir1 127.7(11) . .
C39 C35 C36 111.5(14) . .
C39 C35 C40 118.8(16) . .
C36 C35 C40 129.5(15) . .
C39 C35 Ir2 74.6(9) . .
C36 C35 Ir2 71.9(8) . .
C40 C35 Ir2 125.2(10) . .
C35 C36 C41 132.6(15) . .
C35 C36 C37 104.0(14) . .
C41 C36 C37 123.3(15) . .
C35 C36 Ir2 69.6(8) . .
C41 C36 Ir2 128.5(10) . .
C37 C36 Ir2 67.1(9) . .
C38 C37 C42 126.0(18) . .
C38 C37 C36 108.1(14) . .
C42 C37 C36 124.5(18) . .
C38 C37 Ir2 75.8(10) . .
C42 C37 Ir2 128.0(12) . .
C36 C37 Ir2 72.8(8) . .
C37 C38 C39 109.7(17) . .
C37 C38 C43 130.3(18) . .
C39 C38 C43 119.9(18) . .
C37 C38 Ir2 67.2(9) . .
C39 C38 Ir2 71.6(9) . .
C43 C38 Ir2 127.6(12) . .
C35 C39 C38 106.1(15) . .
C35 C39 C44 126.5(19) . .
C38 C39 C44 127(2) . .
C35 C39 Ir2 68.7(8) . .
C38 C39 Ir2 70.6(8) . .
C44 C39 Ir2 127.7(14) . .
N5 C45 C46 121(2) . .
C47 C46 C45 116.4(16) . .
C46 C47 C48 124.6(17) . .
C47 C48 C49 116.7(19) . .
N5 C49 C48 117.9(14) . .
N5 C49 C50 115.1(16) . .
C48 C49 C50 127.0(19) . .
C51 C50 C49 112.0(18) . .
C51 C50 Ir4 119.0(13) . .
C49 C50 Ir4 128.9(16) . .
C50 C51 C52 111.6(16) . .
C50 C51 Ir3 121.3(13) . .
C52 C51 Ir3 126.7(11) . .
N6 C52 C53 114.8(14) . .
N6 C52 C51 117.5(13) . .
C53 C52 C51 127.7(15) . .
C54 C53 C52 121.1(18) . .
C55 C54 C53 122.0(18) . .
C54 C55 C56 115.4(17) . .
N6 C56 C55 125.4(19) . .
N7 C57 C58 122(2) . .
C59 C58 C57 119(2) . .
C58 C59 C60 120.4(19) . .
C58 C59 C62 113(2) . .
C60 C59 C62 126(3) . .
C61 C60 C59 116(2) . .
N7 C61 C60 123(2) . .
C63 C62 C59 112(3) . .
C62 C63 C66 118(3) . .
N8 C64 C65 120.3(18) . .
C66 C65 C64 127(2) . .
C65 C66 C67 111.9(19) . .
C65 C66 C63 133(3) . .
C67 C66 C63 115(2) . .
C68 C67 C66 121(3) . .
C67 C68 N8 126(3) . .
C70 C69 C73 106.9(14) . .
C70 C69 C74 127.0(15) . .
C73 C69 C74 126.1(15) . .
C70 C69 Ir3 74.4(9) . .
C73 C69 Ir3 71.5(8) . .
C74 C69 Ir3 120.9(11) . .
C69 C70 C71 110.5(14) . .
C69 C70 C75 126.0(15) . .
C71 C70 C75 123.3(15) . .
C69 C70 Ir3 68.8(9) . .
C71 C70 Ir3 72.8(9) . .
C75 C70 Ir3 129.8(13) . .
C70 C71 C72 106.1(13) . .
C70 C71 C76 129.6(14) . .
C72 C71 C76 124.1(14) . .
C70 C71 Ir3 70.6(9) . .
C72 C71 Ir3 68.7(9) . .
C76 C71 Ir3 122.2(12) . .
C73 C72 C71 107.0(13) . .
C73 C72 C77 128.4(15) . .
C71 C72 C77 123.9(14) . .
C73 C72 Ir3 70.3(8) . .
C71 C72 Ir3 73.6(9) . .
C77 C72 Ir3 128.6(12) . .
C72 C73 C69 109.3(13) . .
C72 C73 C78 128.7(14) . .
C69 C73 C78 122.0(14) . .
C72 C73 Ir3 72.1(9) . .
C69 C73 Ir3 70.6(8) . .
C78 C73 Ir3 123.4(12) . .
C83 C79 C80 104.0(13) . .
C83 C79 C84 128.0(17) . .
C80 C79 C84 127.3(17) . .
C83 C79 Ir4 73.9(9) . .
C80 C79 Ir4 73.0(8) . .
C84 C79 Ir4 125.1(12) . .
C81 C80 C85 127.5(16) . .
C81 C80 C79 111.7(14) . .
C85 C80 C79 120.8(15) . .
C81 C80 Ir4 72.2(9) . .
C85 C80 Ir4 128.0(12) . .
C79 C80 Ir4 66.7(8) . .
C80 C81 C82 104.9(14) . .
C80 C81 C86 125.4(17) . .
C82 C81 C86 129.6(16) . .
C80 C81 Ir4 71.6(9) . .
C82 C81 Ir4 67.9(8) . .
C86 C81 Ir4 128.2(12) . .
C87 C82 C83 123.2(18) . .
C87 C82 C81 125.0(18) . .
C83 C82 C81 109.3(14) . .
C87 C82 Ir4 134.8(13) . .
C83 C82 Ir4 72.5(9) . .
C81 C82 Ir4 73.4(8) . .
C79 C83 C82 109.1(14) . .
C79 C83 C88 124.1(17) . .
C82 C83 C88 126.8(17) . .
C79 C83 Ir4 68.6(8) . .
C82 C83 Ir4 68.9(8) . .
C88 C83 Ir4 129.8(12) . .
F1 C89 F2 111(2) . .
F1 C89 F3 105(2) . .
F2 C89 F3 96(2) . .
F1 C89 S1 117.9(17) . .
F2 C89 S1 118(2) . .
F3 C89 S1 105.8(19) . .
F4 C90 F5 112(3) . .
F4 C90 F6 102(2) . .
F5 C90 F6 100(2) . .
F4 C90 S2 123(2) . .
F5 C90 S2 105(2) . .
F6 C90 S2 113(2) . .
F7 C91 F9 122(3) . .
F7 C91 F8 108(3) . .
F9 C91 F8 103.7(18) . .
F7 C91 S3 114.0(18) . .
F9 C91 S3 100(2) . .
F8 C91 S3 106.7(19) . .
F10 C92 F12 107(2) . .
F10 C92 F11 98(2) . .
F12 C92 F11 132(3) . .
F10 C92 S4 112.8(12) . .
F12 C92 S4 107.2(13) . .
F11 C92 S4 99.5(14) . .
O10 S4 O12 119(2) . .
O10 S4 O11 96(3) . .
O12 S4 O11 109(3) . .
O10 S4 C92 116.0(14) . .
O12 S4 C92 117.1(19) . .
O11 S4 C92 93(2) . .

loop_
_geom_bond_atom_site_label_1
_geom_bond_atom_site_label_2
_geom_bond_distance
_geom_bond_site_symmetry_2
Ir1 N1 2.087(11) .
Ir1 C7 2.110(13) .
Ir1 N3 2.152(11) .
Ir1 C28 2.170(14) .
Ir1 C29 2.176(14) .
Ir1 C25 2.179(15) .
Ir1 C27 2.239(13) .
Ir1 C26 2.303(15) .
Ir2 C6 2.016(14) .
Ir2 N2 2.064(11) .
Ir2 C37 2.124(17) .
Ir2 N4 2.141(11) 2_666
Ir2 C35 2.173(14) .
Ir2 C36 2.203(14) .
Ir2 C38 2.234(16) .
Ir2 C39 2.248(15) .
Ir3 C51 2.028(18) .
Ir3 N7 2.146(12) .
Ir3 N5 2.154(13) .
Ir3 C69 2.205(14) .
Ir3 C73 2.218(14) .
Ir3 C72 2.242(16) .
Ir3 C70 2.278(17) .
Ir3 C71 2.308(16) .
Ir4 C50 2.012(19) .
Ir4 N8 2.105(13) 2_776
Ir4 N6 2.152(14) .
Ir4 C79 2.168(15) .
Ir4 C82 2.188(16) .
Ir4 C83 2.237(15) .
Ir4 C80 2.256(16) .
Ir4 C81 2.264(14) .
N1 C1 1.35(2) .
N1 C5 1.364(19) .
N2 C12 1.32(2) .
N2 C8 1.402(18) .
N3 C17 1.26(2) .
N3 C13 1.316(19) .
N4 C24 1.31(2) .
N4 C20 1.40(2) .
N4 Ir2 2.141(11) 2_666
N5 C45 1.333(19) .
N5 C49 1.37(2) .
N6 C56 1.29(2) .
N6 C52 1.38(2) .
N7 C57 1.33(2) .
N7 C61 1.34(2) .
N8 C64 1.337(16) .
N8 C68 1.41(2) .
N8 Ir4 2.105(13) 2_776
O1 S1 1.416(13) .
O2 S1 1.427(19) .
O3 S1 1.386(16) .
O4 S2 1.492(18) .
O5 S2 1.62(3) .
O6 S2 1.41(2) .
O7 S3 1.337(14) .
O8 S3 1.439(16) .
O9 S3 1.45(2) .
S1 C89 1.76(2) .
S2 C90 1.61(3) .
S3 C91 1.87(3) .
F1 C89 1.23(3) .
F2 C89 1.331(17) .
F3 C89 1.38(3) .
F4 C90 1.35(3) .
F5 C90 1.41(3) .
F6 C90 1.43(3) .
F7 C91 1.306(18) .
F8 C91 1.378(17) .
F9 C91 1.372(17) .
C1 C2 1.41(3) .
C2 C3 1.34(3) .
C3 C4 1.38(2) .
C4 C5 1.45(2) .
C5 C6 1.44(2) .
C6 C7 1.344(19) .
C7 C8 1.41(2) .
C8 C9 1.38(2) .
C9 C10 1.43(2) .
C10 C11 1.47(2) .
C11 C12 1.38(2) .
C13 C14 1.32(2) .
C14 C15 1.40(2) .
C15 C16 1.43(2) .
C15 C18 1.46(2) .
C16 C17 1.39(2) .
C18 C19 1.29(3) .
C19 C22 1.45(3) .
C20 C21 1.35(2) .
C21 C22 1.37(3) .
C22 C23 1.39(3) .
C23 C24 1.35(2) .
C25 C29 1.38(2) .
C25 C26 1.45(2) .
C25 C30 1.65(3) .
C26 C27 1.40(2) .
C26 C31 1.50(2) .
C27 C28 1.45(2) .
C27 C32 1.543(19) .
C28 C29 1.50(2) .
C28 C33 1.51(2) .
C29 C34 1.50(2) .
C35 C39 1.40(3) .
C35 C36 1.44(2) .
C35 C40 1.50(2) .
C36 C41 1.44(2) .
C36 C37 1.49(2) .
C37 C38 1.39(2) .
C37 C42 1.46(2) .
C38 C39 1.45(3) .
C38 C43 1.55(3) .
C39 C44 1.52(3) .
C45 C46 1.36(2) .
C46 C47 1.35(3) .
C47 C48 1.38(3) .
C48 C49 1.39(2) .
C49 C50 1.45(2) .
C50 C51 1.40(3) .
C51 C52 1.47(2) .
C52 C53 1.42(2) .
C53 C54 1.35(2) .
C54 C55 1.34(3) .
C55 C56 1.37(3) .
C57 C58 1.38(2) .
C58 C59 1.35(3) .
C59 C60 1.40(3) .
C59 C62 1.59(3) .
C60 C61 1.40(3) .
C62 C63 1.17(3) .
C63 C66 1.56(4) .
C64 C65 1.398(16) .
C65 C66 1.32(3) .
C66 C67 1.46(4) .
C67 C68 1.29(3) .
C69 C70 1.42(2) .
C69 C73 1.44(2) .
C69 C74 1.50(2) .
C70 C71 1.44(2) .
C70 C75 1.55(2) .
C71 C72 1.47(2) .
C71 C76 1.52(2) .
C72 C73 1.44(2) .
C72 C77 1.51(2) .
C73 C78 1.50(2) .
C79 C83 1.42(2) .
C79 C80 1.53(2) .
C79 C84 1.57(2) .
C80 C81 1.40(2) .
C80 C85 1.53(2) .
C81 C82 1.48(2) .
C81 C86 1.54(3) .
C82 C87 1.43(2) .
C82 C83 1.47(2) .
C83 C88 1.49(2) .
C92 F10 1.381(17) .
C92 F12 1.40(2) .
C92 F11 1.50(2) .
C92 S4 1.708(14) .
O10 S4 1.389(17) .
O11 S4 1.52(3) .
O12 S4 1.47(2) .
C93 O13 1.41(7) .

loop_
_platon_squeeze_void_nr
_platon_squeeze_void_average_x
_platon_squeeze_void_average_y
_platon_squeeze_void_average_z
_platon_squeeze_void_volume
_platon_squeeze_void_count_electrons
1 -0.156 0.192 0.404 176.5 26.8
2 0.156 0.808 0.596 176.4 27.4
3 0.246 0.686 -0.025 14.2 -2.8
4 0.372 0.449 0.550 37.5 4.9
5 0.440 0.243 0.694 24.6 2.5
6 0.474 0.833 1.004 39.2 -1.8
7 0.422 0.586 0.708 10.1 -0.2
8 0.526 0.169 0.996 39.3 -4.4
9 0.560 0.757 0.306 24.6 0.6
10 0.580 0.423 0.300 11.0 -0.8
11 0.630 0.555 0.454 36.7 5.3
12 0.754 0.314 0.025 14.2 -2.4
